data_4089447
loop_
_publ_author_name
'Laskowski, Nadine'
'Reis, Eva-Maria'
'K\"otzner, Lisa'
'Baus, Johannes A.'
'Burschka, Christian'
'Tacke, Reinhold'

_publ_section_title
;
 Synthesis of Silicon-Functionalized (Silylmethyl)silanes and
 \a,\w-Dichlorocarbosilanes Using the TMOP (2,4,6-Trimethoxyphenyl)
 Protecting Group: (TMOP)Me2SiCH2Cl and (TMOP)2MeSiCH2Cl as Reagents To
 Introduce the ClMe2SiCH2, MeOMe2SiCH2, or Cl2MeSiCH2 Group by
 Nucleophilic Substitution at Silicon
;
_journal_issue 11
_journal_name_full Organometallics
_journal_page_first 3269
_journal_paper_doi 10.1021/om400190q
_journal_volume 32
_journal_year 2013
_chemical_formula_moiety 'C23 H36 O6 Si2'
_chemical_formula_sum 'C23 H36 O6 Si2'
_chemical_formula_weight 464.70
_space_group_IT_number 2
_space_group_name_Hall '-P 1'
_space_group_name_H-M_alt 'P -1'
_symmetry_cell_setting triclinic
_symmetry_space_group_name_H-M 'P -1'
_atom_sites_solution_hydrogens geom
_atom_sites_solution_primary direct
_atom_sites_solution_secondary difmap
_audit_creation_method SHELXL-97
_audit_update_record
;
2013-02-24 # Formatted by publCIF
;
_cell_angle_alpha 94.85(3)
_cell_angle_beta 109.23(3)
_cell_angle_gamma 96.25(3)
_cell_formula_units_Z 4
_cell_length_a 12.101(3)
_cell_length_b 15.026(3)
_cell_length_c 15.174(3)
_cell_measurement_reflns_used 5000
_cell_measurement_temperature 173(2)
_cell_measurement_theta_max 29.15
_cell_measurement_theta_min 2.5
_cell_volume 2568.3(11)
_computing_cell_refinement Stoe-IPDS
_computing_data_collection Stoe-IPDS
_computing_data_reduction Stoe-IPDS
_computing_molecular_graphics ORTEP/POV-Ray
_computing_publication_material Bruker-SHELXTL
_computing_structure_refinement 'SHELXL-97 (Sheldrick, 2008)'
_computing_structure_solution 'SHELXS-97 (Sheldrick, 2008)'
_diffrn_ambient_temperature 173(2)
_diffrn_measured_fraction_theta_full 0.934
_diffrn_measured_fraction_theta_max 0.934
_diffrn_measurement_device_type Stoe-IPDS
_diffrn_measurement_method Stoe-IPDS
_diffrn_radiation_monochromator graphite
_diffrn_radiation_source 'fine-focus sealed tube'
_diffrn_radiation_type MoK\a
_diffrn_radiation_wavelength 0.71073
_diffrn_reflns_av_R_equivalents 0.0425
_diffrn_reflns_av_sigmaI/netI 0.0362
_diffrn_reflns_limit_h_max 14
_diffrn_reflns_limit_h_min -14
_diffrn_reflns_limit_k_max 18
_diffrn_reflns_limit_k_min -18
_diffrn_reflns_limit_l_max 18
_diffrn_reflns_limit_l_min -18
_diffrn_reflns_number 28006
_diffrn_reflns_theta_full 26.02
_diffrn_reflns_theta_max 26.02
_diffrn_reflns_theta_min 2.66
_exptl_absorpt_coefficient_mu 0.172
_exptl_absorpt_correction_T_max 1.0
_exptl_absorpt_correction_T_min 0.8501
_exptl_absorpt_correction_type multi-scan
_exptl_absorpt_process_details
;
[c.f. r.h. blessing, acta cryst. (1995), a51, 33-38]
;
_exptl_crystal_colour colourless
_exptl_crystal_density_diffrn 1.202
_exptl_crystal_density_method 'not measured'
_exptl_crystal_description block
_exptl_crystal_F_000 1000
_exptl_crystal_size_max .55
_exptl_crystal_size_mid .5
_exptl_crystal_size_min .45
_refine_diff_density_max 0.454
_refine_diff_density_min -0.313
_refine_diff_density_rms
'0.056 16 3 -6 -1.14 5.49 16 3 -7 6.51 7.58 16 3 -8 13.94 5.73 16 3 -8 17.48 7.95 -16 -3 8 13.62 5.74 16 2  7.38'
_refine_ls_extinction_method none
_refine_ls_goodness_of_fit_ref 1.087
_refine_ls_hydrogen_treatment constr
_refine_ls_matrix_type full
_refine_ls_number_parameters 579
_refine_ls_number_reflns 9447
_refine_ls_number_restraints 0
_refine_ls_restrained_S_all 1.087
_refine_ls_R_factor_all 0.0521
_refine_ls_R_factor_gt 0.0431
_refine_ls_shift/su_max 0.001
_refine_ls_shift/su_mean 0.000
_refine_ls_structure_factor_coef Fsqd
_refine_ls_weighting_details 'calc w=1/[\s^2^(Fo^2^)+(0.0651P)^2^+1.9900P] where P=(Fo^2^+2Fc^2^)/3'
_refine_ls_weighting_scheme calc
_refine_ls_wR_factor_gt 0.1342
_refine_ls_wR_factor_ref 0.1387
_reflns_number_gt 7857
_reflns_number_total 9447
_reflns_threshold_expression >2sigma(I)
_cod_data_source_file om400190q_si_001.cif
_cod_data_source_block las17c_multiscan
_cod_original_cell_volume 2568.2(10)
_cod_original_sg_symbol_H-M P-1
_cod_database_code 4089447

loop_
_symmetry_equiv_pos_as_xyz
'x, y, z'
'-x, -y, -z'

loop_
_atom_site_label
_atom_site_type_symbol
_atom_site_fract_x
_atom_site_fract_y
_atom_site_fract_z
_atom_site_U_iso_or_equiv
_atom_site_adp_type
_atom_site_occupancy
_atom_site_symmetry_multiplicity
_atom_site_calc_flag
_atom_site_refinement_flags
Si1 Si 1.24316(5) 0.15859(4) 0.27360(4) 0.02415(14) Uani 1 1 d .
Si2 Si 1.26767(6) 0.37420(4) 0.25515(5) 0.03065(16) Uani 1 1 d .
O1 O 1.33706(16) 0.10289(11) 0.10858(13) 0.0365(4) Uani 1 1 d .
O2 O 1.34164(17) -0.21230(11) 0.14928(14) 0.0411(4) Uani 1 1 d .
O3 O 1.20777(16) -0.01616(11) 0.34053(12) 0.0332(4) Uani 1 1 d .
O4 O 1.06387(16) 0.13844(14) 0.09106(12) 0.0404(4) Uani 1 1 d .
O5 O 0.71117(15) 0.14946(13) 0.16155(14) 0.0424(5) Uani 1 1 d .
O6 O 1.09082(15) 0.16036(13) 0.40646(12) 0.0371(4) Uani 1 1 d .
C1 C 1.27304(19) 0.04565(14) 0.22611(17) 0.0257(5) Uani 1 1 d .
C2 C 1.31850(19) 0.02979(15) 0.15290(17) 0.0276(5) Uani 1 1 d .
C3 C 1.3438(2) -0.05435(16) 0.12519(18) 0.0307(5) Uani 1 1 d .
H3 H 1.3762 -0.0618 0.0763 0.037 Uiso 1 1 calc R
C4 C 1.3208(2) -0.12662(15) 0.17025(18) 0.0310(5) Uani 1 1 d .
C5 C 1.2720(2) -0.11667(15) 0.24102(18) 0.0308(5) Uani 1 1 d .
H5 H 1.2535 -0.1671 0.2700 0.037 Uiso 1 1 calc R
C6 C 1.25088(19) -0.03143(15) 0.26851(17) 0.0273(5) Uani 1 1 d .
C7 C 1.3650(3) 0.0890(2) 0.0248(2) 0.0524(8) Uani 1 1 d .
H7A H 1.3055 0.0423 -0.0200 0.079 Uiso 1 1 calc R
H7B H 1.4432 0.0697 0.0399 0.079 Uiso 1 1 calc R
H7C H 1.3654 0.1455 -0.0031 0.079 Uiso 1 1 calc R
C8 C 1.4110(3) -0.22418(19) 0.0901(2) 0.0476(7) Uani 1 1 d .
H8A H 1.3675 -0.2110 0.0269 0.071 Uiso 1 1 calc R
H8B H 1.4271 -0.2867 0.0868 0.071 Uiso 1 1 calc R
H8C H 1.4859 -0.1830 0.1162 0.071 Uiso 1 1 calc R
C9 C 1.1870(3) -0.09048(18) 0.3890(2) 0.0440(6) Uani 1 1 d .
H9A H 1.1248 -0.1363 0.3454 0.066 Uiso 1 1 calc R
H9B H 1.1620 -0.0691 0.4413 0.066 Uiso 1 1 calc R
H9C H 1.2599 -0.1169 0.4135 0.066 Uiso 1 1 calc R
C10 C 1.07845(19) 0.15154(14) 0.24813(16) 0.0237(4) Uani 1 1 d .
C11 C 1.0047(2) 0.14502(15) 0.15383(17) 0.0278(5) Uani 1 1 d .
C12 C 0.8836(2) 0.14473(16) 0.12584(18) 0.0318(5) Uani 1 1 d .
H12 H 0.8373 0.1407 0.0611 0.038 Uiso 1 1 calc R
C13 C 0.8316(2) 0.15051(15) 0.19461(18) 0.0306(5) Uani 1 1 d .
C14 C 0.8981(2) 0.15545(15) 0.28923(17) 0.0288(5) Uani 1 1 d .
H14 H 0.8616 0.1587 0.3359 0.035 Uiso 1 1 calc R
C15 C 1.0206(2) 0.15548(14) 0.31435(16) 0.0254(4) Uani 1 1 d .
C16 C 1.0012(3) 0.1328(4) -0.0060(2) 0.0758(12) Uani 1 1 d .
H16A H 1.0571 0.1363 -0.0403 0.114 Uiso 1 1 calc R
H16B H 0.9549 0.1829 -0.0179 0.114 Uiso 1 1 calc R
H16C H 0.9479 0.0754 -0.0274 0.114 Uiso 1 1 calc R
C17 C 0.6526(2) 0.1547(2) 0.2299(2) 0.0523(8) Uani 1 1 d .
H17A H 0.5678 0.1547 0.1977 0.078 Uiso 1 1 calc R
H17B H 0.6859 0.2105 0.2736 0.078 Uiso 1 1 calc R
H17C H 0.6642 0.1026 0.2649 0.078 Uiso 1 1 calc R
C18 C 1.0378(3) 0.1405(2) 0.47507(19) 0.0437(6) Uani 1 1 d .
H18A H 0.9894 0.1871 0.4818 0.066 Uiso 1 1 calc R
H18B H 1.0998 0.1392 0.5357 0.066 Uiso 1 1 calc R
H18C H 0.9877 0.0815 0.4549 0.066 Uiso 1 1 calc R
C19 C 1.3312(2) 0.17930(16) 0.40228(18) 0.0339(5) Uani 1 1 d .
H19A H 1.4157 0.1896 0.4110 0.051 Uiso 1 1 calc R
H19B H 1.3143 0.1266 0.4322 0.051 Uiso 1 1 calc R
H19C H 1.3097 0.2326 0.4311 0.051 Uiso 1 1 calc R
C20 C 1.2944(2) 0.25746(15) 0.22187(18) 0.0306(5) Uani 1 1 d .
H20A H 1.3808 0.2598 0.2369 0.037 Uiso 1 1 calc R
H20B H 1.2577 0.2437 0.1526 0.037 Uiso 1 1 calc R
C21 C 1.3064(4) 0.45058(19) 0.1761(2) 0.0551(8) Uani 1 1 d .
H21A H 1.2577 0.4284 0.1106 0.083 Uiso 1 1 calc R
H21B H 1.3902 0.4519 0.1836 0.083 Uiso 1 1 calc R
H21C H 1.2917 0.5116 0.1924 0.083 Uiso 1 1 calc R
C22 C 1.1111(3) 0.3793(2) 0.2452(3) 0.0655(11) Uani 1 1 d .
H22A H 1.0590 0.3554 0.1811 0.098 Uiso 1 1 calc R
H22B H 1.1009 0.4421 0.2594 0.098 Uiso 1 1 calc R
H22C H 1.0910 0.3430 0.2899 0.098 Uiso 1 1 calc R
C23 C 1.3621(4) 0.4224(2) 0.3783(2) 0.0609(9) Uani 1 1 d .
H23A H 1.4455 0.4304 0.3832 0.091 Uiso 1 1 calc R
H23B H 1.3502 0.3810 0.4221 0.091 Uiso 1 1 calc R
H23C H 1.3401 0.4809 0.3941 0.091 Uiso 1 1 calc R
Si3 Si 0.76606(5) 0.65836(4) 0.20213(4) 0.02335(14) Uani 1 1 d .
Si4 Si 0.72141(6) 0.44022(4) 0.17434(5) 0.02758(15) Uani 1 1 d .
O7 O 0.87353(15) 0.84309(10) 0.21959(13) 0.0320(4) Uani 1 1 d .
O8 O 0.66450(16) 1.00445(11) 0.37899(13) 0.0346(4) Uani 1 1 d .
O9 O 0.57988(16) 0.67991(11) 0.30426(15) 0.0396(4) Uani 1 1 d .
O10 O 0.98351(15) 0.65517(13) 0.13355(12) 0.0368(4) Uani 1 1 d .
O11 O 1.28351(15) 0.65621(14) 0.42749(14) 0.0446(5) Uani 1 1 d .
O13 O 0.87056(15) 0.64026(12) 0.39906(12) 0.0338(4) Uani 1 1 d .
C31 C 0.72643(19) 0.76042(14) 0.26064(16) 0.0237(4) Uani 1 1 d .
C32 C 0.78796(19) 0.84544(14) 0.26042(16) 0.0244(4) Uani 1 1 d .
C33 C 0.7653(2) 0.92585(15) 0.29858(17) 0.0276(5) Uani 1 1 d .
H33 H 0.8081 0.9820 0.2963 0.033 Uiso 1 1 calc R
C34 C 0.6789(2) 0.92237(14) 0.33996(16) 0.0259(5) Uani 1 1 d .
C35 C 0.61483(19) 0.84143(15) 0.34294(16) 0.0259(5) Uani 1 1 d .
H35 H 0.5553 0.8398 0.3710 0.031 Uiso 1 1 calc R
C36 C 0.6402(2) 0.76199(14) 0.30342(17) 0.0261(5) Uani 1 1 d .
C37 C 0.9370(2) 0.92644(16) 0.2155(2) 0.0367(6) Uani 1 1 d .
H37A H 1.0010 0.9153 0.1917 0.055 Uiso 1 1 calc R
H37B H 0.9706 0.9605 0.2786 0.055 Uiso 1 1 calc R
H37C H 0.8835 0.9613 0.1733 0.055 Uiso 1 1 calc R
C38 C 0.5649(2) 1.00792(17) 0.4082(2) 0.0395(6) Uani 1 1 d .
H38A H 0.4929 0.9815 0.3560 0.059 Uiso 1 1 calc R
H38B H 0.5596 1.0709 0.4270 0.059 Uiso 1 1 calc R
H38C H 0.5734 0.9737 0.4617 0.059 Uiso 1 1 calc R
C39 C 0.4887(2) 0.67660(17) 0.3444(2) 0.0364(6) Uani 1 1 d .
H39A H 0.4270 0.7103 0.3096 0.055 Uiso 1 1 calc R
H39B H 0.5218 0.7036 0.4104 0.055 Uiso 1 1 calc R
H39C H 0.4545 0.6136 0.3407 0.055 Uiso 1 1 calc R
C40 C 0.92699(19) 0.65199(14) 0.26754(16) 0.0245(4) Uani 1 1 d .
C41 C 1.0180(2) 0.65380(14) 0.22878(17) 0.0264(5) Uani 1 1 d .
C42 C 1.1354(2) 0.65374(15) 0.28335(18) 0.0302(5) Uani 1 1 d .
H42 H 1.1949 0.6548 0.2552 0.036 Uiso 1 1 calc R
C43 C 1.1645(2) 0.65205(16) 0.37912(18) 0.0306(5) Uani 1 1 d .
C44 C 1.0789(2) 0.64648(16) 0.42160(18) 0.0298(5) Uani 1 1 d .
H44 H 1.0991 0.6429 0.4871 0.036 Uiso 1 1 calc R
C45 C 0.9620(2) 0.64637(14) 0.36420(17) 0.0264(5) Uani 1 1 d .
C46 C 1.0650(3) 0.6358(2) 0.0872(2) 0.0507(7) Uani 1 1 d .
H46A H 1.0249 0.6295 0.0189 0.076 Uiso 1 1 calc R
H46B H 1.0947 0.5794 0.1049 0.076 Uiso 1 1 calc R
H46C H 1.1313 0.6852 0.1059 0.076 Uiso 1 1 calc R
C47 C 1.3203(3) 0.6597(3) 0.5264(2) 0.0682(11) Uani 1 1 d .
H47A H 1.2867 0.6038 0.5428 0.102 Uiso 1 1 calc R
H47B H 1.2928 0.7113 0.5527 0.102 Uiso 1 1 calc R
H47C H 1.4068 0.6665 0.5523 0.102 Uiso 1 1 calc R
C48 C 0.8909(3) 0.6163(2) 0.4914(2) 0.0418(6) Uani 1 1 d .
H48A H 0.8159 0.6086 0.5034 0.063 Uiso 1 1 calc R
H48B H 0.9464 0.6643 0.5376 0.063 Uiso 1 1 calc R
H48C H 0.9245 0.5597 0.4966 0.063 Uiso 1 1 calc R
C49 C 0.7333(2) 0.67589(17) 0.07584(18) 0.0355(5) Uani 1 1 d .
H49A H 0.7451 0.6220 0.0408 0.053 Uiso 1 1 calc R
H49B H 0.7866 0.7282 0.0718 0.053 Uiso 1 1 calc R
H49C H 0.6512 0.6867 0.0488 0.053 Uiso 1 1 calc R
C50 C 0.6738(2) 0.55044(14) 0.20171(18) 0.0295(5) Uani 1 1 d .
H50A H 0.5938 0.5509 0.1558 0.035 Uiso 1 1 calc R
H50B H 0.6656 0.5512 0.2646 0.035 Uiso 1 1 calc R
C51 C 0.7895(3) 0.43855(18) 0.0799(2) 0.0440(7) Uani 1 1 d .
H51A H 0.8124 0.3790 0.0700 0.066 Uiso 1 1 calc R
H51B H 0.8596 0.4847 0.0991 0.066 Uiso 1 1 calc R
H51C H 0.7320 0.4512 0.0213 0.066 Uiso 1 1 calc R
C52 C 0.8301(2) 0.41074(18) 0.2832(2) 0.0401(6) Uani 1 1 d .
H52A H 0.8494 0.3504 0.2706 0.060 Uiso 1 1 calc R
H52B H 0.7957 0.4114 0.3334 0.060 Uiso 1 1 calc R
H52C H 0.9022 0.4549 0.3029 0.060 Uiso 1 1 calc R
C53 C 0.5867(2) 0.35299(17) 0.1339(2) 0.0446(7) Uani 1 1 d .
H53A H 0.5279 0.3699 0.0785 0.067 Uiso 1 1 calc R
H53B H 0.5534 0.3489 0.1844 0.067 Uiso 1 1 calc R
H53C H 0.6082 0.2943 0.1176 0.067 Uiso 1 1 calc R

loop_
_atom_site_aniso_label
_atom_site_aniso_U_11
_atom_site_aniso_U_22
_atom_site_aniso_U_33
_atom_site_aniso_U_23
_atom_site_aniso_U_13
_atom_site_aniso_U_12
Si1 0.0240(3) 0.0218(3) 0.0259(3) 0.0019(2) 0.0079(2) 0.0028(2)
Si2 0.0332(3) 0.0232(3) 0.0394(4) 0.0054(3) 0.0169(3) 0.0049(2)
O1 0.0472(10) 0.0309(8) 0.0421(11) 0.0086(8) 0.0273(9) 0.0097(8)
O2 0.0490(11) 0.0258(8) 0.0491(12) -0.0031(8) 0.0182(9) 0.0094(8)
O3 0.0423(10) 0.0257(8) 0.0343(10) 0.0025(7) 0.0186(8) -0.0005(7)
O4 0.0365(10) 0.0638(12) 0.0211(9) 0.0047(9) 0.0107(7) 0.0064(9)
O5 0.0251(9) 0.0508(11) 0.0501(12) 0.0136(9) 0.0086(8) 0.0086(8)
O6 0.0339(9) 0.0566(11) 0.0216(9) 0.0047(8) 0.0100(7) 0.0085(8)
C1 0.0233(10) 0.0233(10) 0.0284(12) 0.0018(9) 0.0067(9) 0.0029(8)
C2 0.0235(11) 0.0266(11) 0.0312(13) 0.0033(10) 0.0077(9) 0.0025(8)
C3 0.0280(11) 0.0323(12) 0.0312(13) -0.0003(10) 0.0098(10) 0.0060(9)
C4 0.0275(11) 0.0252(11) 0.0350(14) -0.0036(10) 0.0052(10) 0.0044(9)
C5 0.0324(12) 0.0227(10) 0.0342(14) 0.0021(10) 0.0086(10) 0.0005(9)
C6 0.0239(11) 0.0274(11) 0.0277(13) 0.0006(10) 0.0065(9) 0.0007(8)
C7 0.080(2) 0.0466(16) 0.0474(18) 0.0133(14) 0.0398(17) 0.0146(15)
C8 0.0611(18) 0.0423(15) 0.0422(17) -0.0018(13) 0.0182(15) 0.0237(14)
C9 0.0615(18) 0.0364(13) 0.0364(16) 0.0086(12) 0.0212(13) -0.0002(12)
C10 0.0255(10) 0.0221(10) 0.0234(12) 0.0028(9) 0.0080(9) 0.0033(8)
C11 0.0288(11) 0.0284(11) 0.0262(12) 0.0051(10) 0.0094(9) 0.0026(9)
C12 0.0306(12) 0.0321(12) 0.0271(13) 0.0064(10) 0.0022(10) 0.0032(9)
C13 0.0251(11) 0.0248(10) 0.0410(15) 0.0087(10) 0.0089(10) 0.0041(9)
C14 0.0306(12) 0.0254(10) 0.0348(14) 0.0067(10) 0.0160(10) 0.0054(9)
C15 0.0303(11) 0.0219(10) 0.0227(12) 0.0017(9) 0.0077(9) 0.0033(8)
C16 0.060(2) 0.140(4) 0.0232(16) 0.009(2) 0.0120(14) 0.006(2)
C17 0.0307(14) 0.0651(19) 0.072(2) 0.0336(17) 0.0240(14) 0.0140(13)
C18 0.0542(17) 0.0542(16) 0.0279(14) 0.0094(13) 0.0193(12) 0.0103(13)
C19 0.0324(12) 0.0303(12) 0.0318(14) 0.0017(11) 0.0027(10) 0.0028(9)
C20 0.0330(12) 0.0238(10) 0.0391(14) 0.0040(10) 0.0183(11) 0.0031(9)
C21 0.097(3) 0.0310(13) 0.054(2) 0.0115(13) 0.0450(19) 0.0131(15)
C22 0.0465(18) 0.0369(15) 0.123(3) 0.0112(18) 0.040(2) 0.0126(13)
C23 0.093(3) 0.0346(15) 0.047(2) 0.0036(14) 0.0144(18) 0.0087(16)
Si3 0.0232(3) 0.0212(3) 0.0264(3) 0.0006(2) 0.0099(2) 0.0034(2)
Si4 0.0294(3) 0.0215(3) 0.0335(4) 0.0007(3) 0.0136(3) 0.0037(2)
O7 0.0331(9) 0.0244(8) 0.0455(11) 0.0012(7) 0.0248(8) 0.0000(6)
O8 0.0437(10) 0.0246(8) 0.0422(11) -0.0015(7) 0.0247(8) 0.0065(7)
O9 0.0416(10) 0.0228(8) 0.0674(14) 0.0011(8) 0.0386(10) -0.0004(7)
O10 0.0336(9) 0.0522(11) 0.0309(10) 0.0052(8) 0.0190(8) 0.0074(8)
O11 0.0238(9) 0.0667(13) 0.0429(11) 0.0093(10) 0.0103(8) 0.0071(8)
O13 0.0284(8) 0.0496(10) 0.0303(10) 0.0091(8) 0.0172(7) 0.0088(7)
C31 0.0226(10) 0.0225(10) 0.0265(12) 0.0013(9) 0.0094(9) 0.0032(8)
C32 0.0231(10) 0.0254(10) 0.0267(12) 0.0029(9) 0.0111(9) 0.0030(8)
C33 0.0297(11) 0.0219(10) 0.0329(13) 0.0032(9) 0.0138(10) 0.0019(8)
C34 0.0321(11) 0.0210(10) 0.0251(12) 0.0005(9) 0.0101(9) 0.0066(9)
C35 0.0237(11) 0.0280(11) 0.0291(12) 0.0022(10) 0.0135(9) 0.0039(9)
C36 0.0264(11) 0.0214(10) 0.0307(13) 0.0028(9) 0.0108(9) 0.0014(8)
C37 0.0400(14) 0.0318(12) 0.0442(16) 0.0040(11) 0.0250(12) -0.0023(10)
C38 0.0373(14) 0.0346(13) 0.0497(17) -0.0033(12) 0.0186(12) 0.0127(11)
C39 0.0367(13) 0.0320(12) 0.0473(16) 0.0025(11) 0.0261(12) -0.0019(10)
C40 0.0260(11) 0.0203(10) 0.0287(12) 0.0013(9) 0.0119(9) 0.0033(8)
C41 0.0295(11) 0.0238(10) 0.0294(13) 0.0017(9) 0.0152(10) 0.0040(9)
C42 0.0277(11) 0.0283(11) 0.0407(15) 0.0037(10) 0.0201(11) 0.0041(9)
C43 0.0212(11) 0.0307(11) 0.0399(15) 0.0037(11) 0.0102(10) 0.0046(9)
C44 0.0279(11) 0.0332(12) 0.0300(13) 0.0048(10) 0.0118(10) 0.0054(9)
C45 0.0276(11) 0.0246(10) 0.0312(13) 0.0025(10) 0.0155(10) 0.0040(8)
C46 0.0465(16) 0.078(2) 0.0367(16) 0.0022(15) 0.0276(14) 0.0094(15)
C47 0.0317(15) 0.122(3) 0.0445(19) 0.015(2) 0.0045(13) 0.0090(17)
C48 0.0436(15) 0.0537(16) 0.0380(15) 0.0148(13) 0.0246(12) 0.0080(12)
C49 0.0410(14) 0.0356(12) 0.0278(13) 0.0032(11) 0.0085(11) 0.0079(10)
C50 0.0250(11) 0.0233(10) 0.0408(15) -0.0004(10) 0.0133(10) 0.0024(8)
C51 0.0590(18) 0.0354(13) 0.0465(18) 0.0010(12) 0.0304(15) 0.0084(12)
C52 0.0421(14) 0.0350(13) 0.0446(16) 0.0080(12) 0.0145(12) 0.0101(11)
C53 0.0410(15) 0.0262(12) 0.061(2) -0.0030(12) 0.0140(13) -0.0007(10)

loop_
_atom_type_symbol
_atom_type_description
_atom_type_scat_dispersion_real
_atom_type_scat_dispersion_imag
_atom_type_scat_source
C C 0.0033 0.0016 'International Tables Vol C Tables 4.2.6.8 and 6.1.1.4'
H H 0.0000 0.0000 'International Tables Vol C Tables 4.2.6.8 and 6.1.1.4'
O O 0.0106 0.0060 'International Tables Vol C Tables 4.2.6.8 and 6.1.1.4'
Si Si 0.0817 0.0704 'International Tables Vol C Tables 4.2.6.8 and 6.1.1.4'

loop_
_geom_angle_atom_site_label_1
_geom_angle_atom_site_label_2
_geom_angle_atom_site_label_3
_geom_angle
C19 Si1 C20 105.71(12)
C19 Si1 C10 113.08(11)
C20 Si1 C10 109.00(10)
C19 Si1 C1 107.07(11)
C20 Si1 C1 114.03(10)
C10 Si1 C1 108.05(10)
C22 Si2 C21 108.34(17)
C22 Si2 C23 107.22(19)
C21 Si2 C23 106.70(16)
C22 Si2 C20 112.81(13)
C21 Si2 C20 108.88(12)
C23 Si2 C20 112.63(13)
C2 O1 C7 118.84(19)
C4 O2 C8 117.7(2)
C6 O3 C9 118.20(19)
C11 O4 C16 119.7(2)
C13 O5 C17 117.4(2)
C15 O6 C18 119.3(2)
C2 C1 C6 114.8(2)
C2 C1 Si1 126.76(16)
C6 C1 Si1 118.43(17)
O1 C2 C3 120.7(2)
O1 C2 C1 115.90(19)
C3 C2 C1 123.4(2)
C4 C3 C2 118.7(2)
O2 C4 C3 124.1(2)
O2 C4 C5 114.8(2)
C3 C4 C5 121.1(2)
C6 C5 C4 118.7(2)
O3 C6 C5 121.7(2)
O3 C6 C1 115.03(19)
C5 C6 C1 123.3(2)
C15 C10 C11 115.3(2)
C15 C10 Si1 126.80(17)
C11 C10 Si1 117.89(16)
O4 C11 C12 122.6(2)
O4 C11 C10 113.6(2)
C12 C11 C10 123.8(2)
C11 C12 C13 118.4(2)
O5 C13 C14 123.6(2)
O5 C13 C12 115.1(2)
C14 C13 C12 121.3(2)
C13 C14 C15 118.3(2)
O6 C15 C10 116.0(2)
O6 C15 C14 121.0(2)
C10 C15 C14 122.9(2)
Si2 C20 Si1 120.91(13)
C50 Si3 C49 106.28(12)
C50 Si3 C40 109.71(10)
C49 Si3 C40 113.98(11)
C50 Si3 C31 113.51(10)
C49 Si3 C31 106.15(11)
C40 Si3 C31 107.31(10)
C52 Si4 C53 109.35(13)
C52 Si4 C50 109.30(12)
C53 Si4 C50 107.26(11)
C52 Si4 C51 108.50(13)
C53 Si4 C51 107.98(14)
C50 Si4 C51 114.35(11)
C32 O7 C37 117.48(18)
C34 O8 C38 117.83(19)
C36 O9 C39 118.79(18)
C41 O10 C46 118.2(2)
C43 O11 C47 117.7(2)
C45 O13 C48 119.24(19)
C36 C31 C32 115.11(19)
C36 C31 Si3 127.43(16)
C32 C31 Si3 117.44(16)
O7 C32 C33 122.03(19)
O7 C32 C31 114.68(19)
C33 C32 C31 123.3(2)
C34 C33 C32 118.5(2)
O8 C34 C35 123.4(2)
O8 C34 C33 115.04(19)
C35 C34 C33 121.5(2)
C34 C35 C36 118.1(2)
O9 C36 C35 120.86(19)
O9 C36 C31 115.73(19)
C35 C36 C31 123.41(19)
C45 C40 C41 115.5(2)
C45 C40 Si3 118.22(16)
C41 C40 Si3 126.27(18)
O10 C41 C42 121.9(2)
O10 C41 C40 115.8(2)
C42 C41 C40 122.4(2)
C43 C42 C41 119.1(2)
O11 C43 C42 114.7(2)
O11 C43 C44 123.6(2)
C42 C43 C44 121.7(2)
C43 C44 C45 117.3(2)
O13 C45 C44 121.9(2)
O13 C45 C40 114.2(2)
C44 C45 C40 123.9(2)
Si3 C50 Si4 119.87(12)

loop_
_geom_bond_atom_site_label_1
_geom_bond_atom_site_label_2
_geom_bond_distance
Si1 C19 1.871(3)
Si1 C20 1.877(2)
Si1 C10 1.890(2)
Si1 C1 1.905(2)
Si2 C22 1.861(3)
Si2 C21 1.861(3)
Si2 C23 1.873(4)
Si2 C20 1.876(2)
O1 C2 1.371(3)
O1 C7 1.424(3)
O2 C4 1.370(3)
O2 C8 1.429(3)
O3 C6 1.371(3)
O3 C9 1.432(3)
O4 C11 1.370(3)
O4 C16 1.408(4)
O5 C13 1.374(3)
O5 C17 1.437(4)
O6 C15 1.367(3)
O6 C18 1.427(3)
C1 C2 1.407(3)
C1 C6 1.414(3)
C2 C3 1.396(3)
C3 C4 1.382(3)
C4 C5 1.391(4)
C5 C6 1.390(3)
C10 C15 1.402(3)
C10 C11 1.403(3)
C11 C12 1.384(3)
C12 C13 1.387(4)
C13 C14 1.387(3)
C14 C15 1.404(3)
Si3 C50 1.864(2)
Si3 C49 1.873(3)
Si3 C40 1.889(2)
Si3 C31 1.892(2)
Si4 C52 1.864(3)
Si4 C53 1.868(3)
Si4 C50 1.870(2)
Si4 C51 1.872(3)
O7 C32 1.373(3)
O7 C37 1.413(3)
O8 C34 1.376(3)
O8 C38 1.419(3)
O9 C36 1.366(3)
O9 C39 1.423(3)
O10 C41 1.368(3)
O10 C46 1.427(3)
O11 C43 1.375(3)
O11 C47 1.412(4)
O13 C45 1.372(3)
O13 C48 1.424(3)
C31 C36 1.400(3)
C31 C32 1.408(3)
C32 C33 1.389(3)
C33 C34 1.384(3)
C34 C35 1.382(3)
C35 C36 1.399(3)
C40 C45 1.399(3)
C40 C41 1.408(3)
C41 C42 1.390(3)
C42 C43 1.381(4)
C43 C44 1.388(3)
C44 C45 1.396(3)

loop_
_geom_torsion_atom_site_label_1
_geom_torsion_atom_site_label_2
_geom_torsion_atom_site_label_3
_geom_torsion_atom_site_label_4
_geom_torsion
C19 Si1 C1 C2 -122.4(2)
C20 Si1 C1 C2 -5.9(2)
C10 Si1 C1 C2 115.5(2)
C19 Si1 C1 C6 56.0(2)
C20 Si1 C1 C6 172.53(17)
C10 Si1 C1 C6 -66.1(2)
C7 O1 C2 C3 9.6(3)
C7 O1 C2 C1 -170.2(2)
C6 C1 C2 O1 177.93(19)
Si1 C1 C2 O1 -3.6(3)
C6 C1 C2 C3 -1.9(3)
Si1 C1 C2 C3 176.55(18)
O1 C2 C3 C4 -178.3(2)
C1 C2 C3 C4 1.5(4)
C8 O2 C4 C3 12.1(4)
C8 O2 C4 C5 -168.8(2)
C2 C3 C4 O2 179.9(2)
C2 C3 C4 C5 0.8(4)
O2 C4 C5 C6 178.3(2)
C3 C4 C5 C6 -2.5(4)
C9 O3 C6 C5 1.3(3)
C9 O3 C6 C1 -177.9(2)
C4 C5 C6 O3 -177.1(2)
C4 C5 C6 C1 2.0(4)
C2 C1 C6 O3 179.3(2)
Si1 C1 C6 O3 0.7(3)
C2 C1 C6 C5 0.1(3)
Si1 C1 C6 C5 -178.49(18)
C19 Si1 C10 C15 -3.6(2)
C20 Si1 C10 C15 -120.8(2)
C1 Si1 C10 C15 114.8(2)
C19 Si1 C10 C11 173.88(16)
C20 Si1 C10 C11 56.62(19)
C1 Si1 C10 C11 -67.80(19)
C16 O4 C11 C12 1.3(4)
C16 O4 C11 C10 -179.0(3)
C15 C10 C11 O4 -178.04(19)
Si1 C10 C11 O4 4.2(3)
C15 C10 C11 C12 1.7(3)
Si1 C10 C11 C12 -176.07(18)
O4 C11 C12 C13 179.2(2)
C10 C11 C12 C13 -0.5(4)
C17 O5 C13 C14 0.6(3)
C17 O5 C13 C12 179.6(2)
C11 C12 C13 O5 -179.7(2)
C11 C12 C13 C14 -0.7(3)
O5 C13 C14 C15 179.6(2)
C12 C13 C14 C15 0.7(3)
C18 O6 C15 C10 -163.4(2)
C18 O6 C15 C14 17.3(3)
C11 C10 C15 O6 178.97(19)
Si1 C10 C15 O6 -3.5(3)
C11 C10 C15 C14 -1.7(3)
Si1 C10 C15 C14 175.82(16)
C13 C14 C15 O6 179.9(2)
C13 C14 C15 C10 0.6(3)
C22 Si2 C20 Si1 -50.1(2)
C21 Si2 C20 Si1 -170.40(18)
C23 Si2 C20 Si1 71.5(2)
C19 Si1 C20 Si2 -65.30(18)
C10 Si1 C20 Si2 56.53(18)
C1 Si1 C20 Si2 177.35(13)
C50 Si3 C31 C36 1.5(2)
C49 Si3 C31 C36 117.9(2)
C40 Si3 C31 C36 -119.9(2)
C50 Si3 C31 C32 -177.18(17)
C49 Si3 C31 C32 -60.8(2)
C40 Si3 C31 C32 61.4(2)
C37 O7 C32 C33 -1.5(3)
C37 O7 C32 C31 178.8(2)
C36 C31 C32 O7 179.1(2)
Si3 C31 C32 O7 -2.1(3)
C36 C31 C32 C33 -0.6(3)
Si3 C31 C32 C33 178.19(18)
O7 C32 C33 C34 -178.9(2)
C31 C32 C33 C34 0.8(4)
C38 O8 C34 C35 -11.9(3)
C38 O8 C34 C33 169.5(2)
C32 C33 C34 O8 177.9(2)
C32 C33 C34 C35 -0.7(4)
O8 C34 C35 C36 -177.9(2)
C33 C34 C35 C36 0.5(3)
C39 O9 C36 C35 1.4(3)
C39 O9 C36 C31 -178.3(2)
C34 C35 C36 O9 179.9(2)
C34 C35 C36 C31 -0.4(4)
C32 C31 C36 O9 -179.9(2)
Si3 C31 C36 O9 1.4(3)
C32 C31 C36 C35 0.4(3)
Si3 C31 C36 C35 -178.26(18)
C50 Si3 C40 C45 -66.08(19)
C49 Si3 C40 C45 174.89(17)
C31 Si3 C40 C45 57.66(19)
C50 Si3 C40 C41 115.0(2)
C49 Si3 C40 C41 -4.0(2)
C31 Si3 C40 C41 -121.22(19)
C46 O10 C41 C42 14.1(3)
C46 O10 C41 C40 -165.5(2)
C45 C40 C41 O10 177.15(19)
Si3 C40 C41 O10 -3.9(3)
C45 C40 C41 C42 -2.5(3)
Si3 C40 C41 C42 176.39(17)
O10 C41 C42 C43 -179.8(2)
C40 C41 C42 C43 -0.2(3)
C47 O11 C43 C42 176.6(3)
C47 O11 C43 C44 -3.4(4)
C41 C42 C43 O11 -177.2(2)
C41 C42 C43 C44 2.8(3)
O11 C43 C44 C45 177.5(2)
C42 C43 C44 C45 -2.6(3)
C48 O13 C45 C44 -12.1(3)
C48 O13 C45 C40 167.6(2)
C43 C44 C45 O13 179.4(2)
C43 C44 C45 C40 -0.4(3)
C41 C40 C45 O13 -176.96(19)
Si3 C40 C45 O13 4.0(3)
C41 C40 C45 C44 2.8(3)
Si3 C40 C45 C44 -176.20(18)
C49 Si3 C50 Si4 78.47(17)
C40 Si3 C50 Si4 -45.20(18)
C31 Si3 C50 Si4 -165.23(13)
C52 Si4 C50 Si3 83.60(18)
C53 Si4 C50 Si3 -157.94(16)
C51 Si4 C50 Si3 -38.2(2)
